data_4117990
loop_
_publ_author_name
'Conor S. Smith'
'Kent R. Mann'

_publ_section_title
;
 Exceptionally Long-Lived Luminescence from [Cu(I)(isocyanide)2(phen)]+
 Complexes in Nanoporous Crystals Enables Remarkable Oxygen Gas Sensing
;
_journal_name_full 'Journal of the American Chemical Society'
_journal_page_first 8786
_journal_page_last 8789
_journal_paper_doi 10.1021/ja302807s
_journal_volume 134
_journal_year 2012
_chemical_formula_moiety 'C32 H12 B F24, C29 H33 Cu N3'
_chemical_formula_sum 'C61 H45 B Cu F24 N3'
_chemical_formula_weight 1350.35
_chemical_name_systematic
; 
 ? 
;
_space_group_IT_number 14
_symmetry_cell_setting monoclinic
_symmetry_space_group_name_Hall '-P 2ybc'
_symmetry_space_group_name_H-M 'P 1 21/c 1'
_atom_sites_solution_hydrogens geom
_atom_sites_solution_primary direct
_atom_sites_solution_secondary difmap
_audit_creation_method SHELXL-97
_cell_angle_alpha 90.000(5)
_cell_angle_beta 95.026(5)
_cell_angle_gamma 90.000(5)
_cell_formula_units_Z 4
_cell_length_a 10.472(5)
_cell_length_b 16.133(5)
_cell_length_c 34.264(5)
_cell_measurement_reflns_used 4061
_cell_measurement_temperature 123(2)
_cell_measurement_theta_max 23.94
_cell_measurement_theta_min 2.36
_cell_volume 5766(3)
_computing_cell_refinement 'SAINT, Bruker'
_computing_data_collection 'SMART, Bruker'
_computing_data_reduction 'SAINT, Bruker'
_computing_molecular_graphics 'SHELXTL, Bruker'
_computing_publication_material 'Bruker SHELXTL'
_computing_structure_refinement 'SHELXL-97 (Sheldrick, 1997)'
_computing_structure_solution 'SHELXS-97 (Sheldrick, 1990)'
_diffrn_ambient_temperature 123(2)
_diffrn_measured_fraction_theta_full 0.998
_diffrn_measured_fraction_theta_max 0.998
_diffrn_measurement_device_type 'Bruker SMART Platform CCD'
_diffrn_measurement_method 'area detector, omega scans per phi'
_diffrn_radiation_monochromator graphite
_diffrn_radiation_source 'normal-focus sealed tube'
_diffrn_radiation_type MoK\a
_diffrn_radiation_wavelength 0.71069
_diffrn_reflns_av_R_equivalents 0.0458
_diffrn_reflns_av_sigmaI/netI 0.0521
_diffrn_reflns_limit_h_max 12
_diffrn_reflns_limit_h_min -11
_diffrn_reflns_limit_k_max 12
_diffrn_reflns_limit_k_min -19
_diffrn_reflns_limit_l_max 40
_diffrn_reflns_limit_l_min -39
_diffrn_reflns_number 31968
_diffrn_reflns_theta_full 25.06
_diffrn_reflns_theta_max 25.06
_diffrn_reflns_theta_min 1.19
_exptl_absorpt_coefficient_mu 0.500
_exptl_absorpt_correction_T_max 0.7452
_exptl_absorpt_correction_T_min 0.6494
_exptl_absorpt_correction_type multi-scan
_exptl_absorpt_process_details 'SADABS, R. Blessing, 1995'
_exptl_crystal_colour colorless
_exptl_crystal_density_diffrn 1.555
_exptl_crystal_description block
_exptl_crystal_F_000 2728
_exptl_crystal_size_max 0.5
_exptl_crystal_size_mid 0.3
_exptl_crystal_size_min 0.2
_refine_diff_density_max 0.546
_refine_diff_density_min -0.524
_refine_diff_density_rms 0.076
_refine_ls_extinction_method none
_refine_ls_goodness_of_fit_ref 1.043
_refine_ls_hydrogen_treatment constr
_refine_ls_matrix_type full
_refine_ls_number_parameters 849
_refine_ls_number_reflns 10218
_refine_ls_number_restraints 0
_refine_ls_restrained_S_all 1.043
_refine_ls_R_factor_all 0.0731
_refine_ls_R_factor_gt 0.0429
_refine_ls_shift/su_max 0.002
_refine_ls_shift/su_mean 0.000
_refine_ls_structure_factor_coef Fsqd
_refine_ls_weighting_details 'calc w=1/[\s^2^(Fo^2^)+(0.0516P)^2^+6.0104P] where P=(Fo^2^+2Fc^2^)/3'
_refine_ls_weighting_scheme calc
_refine_ls_wR_factor_gt 0.1006
_refine_ls_wR_factor_ref 0.1217
_reflns_number_gt 7349
_reflns_number_total 10218
_reflns_threshold_expression >2sigma(I)
_cod_data_source_file ja302807s_si_003_4.cif
_cod_data_source_block 10061a
_cod_database_code 4117990

loop_
_symmetry_equiv_pos_as_xyz
'x, y, z'
'-x, y+1/2, -z+1/2'
'-x, -y, -z'
'x, -y-1/2, z-1/2'

loop_
_atom_site_label
_atom_site_type_symbol
_atom_site_fract_x
_atom_site_fract_y
_atom_site_fract_z
_atom_site_U_iso_or_equiv
_atom_site_adp_type
_atom_site_occupancy
_atom_site_symmetry_multiplicity
_atom_site_calc_flag
_atom_site_refinement_flags
Cu1 Cu 0.28850(3) 0.56461(2) 0.849838(10) 0.02011(11) Uani 1 1 d .
N1 N 0.3661(2) 0.54413(15) 0.79796(7) 0.0189(5) Uani 1 1 d .
N2 N 0.1441(2) 0.62099(15) 0.81547(7) 0.0195(5) Uani 1 1 d .
N3 N 0.3265(2) 0.50585(16) 0.93326(7) 0.0223(6) Uani 1 1 d .
C1 C 0.4770(3) 0.50874(19) 0.78977(9) 0.0219(7) Uani 1 1 d .
C2 C 0.5001(3) 0.4912(2) 0.75076(9) 0.0284(7) Uani 1 1 d .
H2A H 0.5786 0.4661 0.7453 0.034 Uiso 1 1 calc R
C3 C 0.4110(3) 0.5101(2) 0.72079(10) 0.0311(8) Uani 1 1 d .
H3A H 0.4268 0.4968 0.6946 0.037 Uiso 1 1 calc R
C4 C 0.2963(3) 0.5487(2) 0.72830(9) 0.0261(7) Uani 1 1 d .
C5 C 0.2779(3) 0.56487(18) 0.76781(8) 0.0197(6) Uani 1 1 d .
C6 C 0.1996(3) 0.5708(2) 0.69783(9) 0.0335(8) Uani 1 1 d .
H6A H 0.2132 0.5597 0.6713 0.040 Uiso 1 1 calc R
C7 C 0.0897(3) 0.6072(2) 0.70649(10) 0.0325(8) Uani 1 1 d .
H7A H 0.0265 0.6216 0.6860 0.039 Uiso 1 1 calc R
C8 C 0.1603(3) 0.60470(18) 0.77714(8) 0.0203(7) Uani 1 1 d .
C9 C 0.0675(3) 0.62427(19) 0.74636(9) 0.0269(7) Uani 1 1 d .
C10 C -0.0461(3) 0.6603(2) 0.75680(10) 0.0322(8) Uani 1 1 d .
H10A H -0.1128 0.6730 0.7371 0.039 Uiso 1 1 calc R
C11 C -0.0617(3) 0.6772(2) 0.79486(10) 0.0303(8) Uani 1 1 d .
H11A H -0.1390 0.7021 0.8016 0.036 Uiso 1 1 calc R
C12 C 0.0358(3) 0.65827(18) 0.82456(9) 0.0218(7) Uani 1 1 d .
C13 C 0.5757(3) 0.48665(19) 0.82377(9) 0.0232(7) Uani 1 1 d .
C14 C 0.0178(3) 0.6765(2) 0.86747(9) 0.0258(7) Uani 1 1 d .
C15 C 0.7051(3) 0.4606(2) 0.80948(10) 0.0345(8) Uani 1 1 d .
H15A H 0.6933 0.4107 0.7933 0.052 Uiso 1 1 calc R
H15B H 0.7663 0.4490 0.8321 0.052 Uiso 1 1 calc R
H15C H 0.7381 0.5056 0.7940 0.052 Uiso 1 1 calc R
C16 C 0.6013(3) 0.5617(2) 0.85059(9) 0.0270(7) Uani 1 1 d .
H16A H 0.5210 0.5796 0.8606 0.041 Uiso 1 1 calc R
H16B H 0.6364 0.6070 0.8358 0.041 Uiso 1 1 calc R
H16C H 0.6631 0.5464 0.8726 0.041 Uiso 1 1 calc R
C17 C 0.5242(3) 0.4134(2) 0.84622(10) 0.0270(7) Uani 1 1 d .
H17A H 0.4399 0.4276 0.8547 0.041 Uiso 1 1 calc R
H17B H 0.5835 0.4011 0.8692 0.041 Uiso 1 1 calc R
H17C H 0.5162 0.3646 0.8291 0.041 Uiso 1 1 calc R
C18 C -0.0991(3) 0.7328(2) 0.87195(11) 0.0351(8) Uani 1 1 d .
H18A H -0.0896 0.7845 0.8575 0.053 Uiso 1 1 calc R
H18B H -0.1047 0.7454 0.8997 0.053 Uiso 1 1 calc R
H18C H -0.1775 0.7044 0.8615 0.053 Uiso 1 1 calc R
C19 C 0.1358(3) 0.7207(2) 0.88758(9) 0.0267(7) Uani 1 1 d .
H19A H 0.1458 0.7749 0.8753 0.040 Uiso 1 1 calc R
H19B H 0.2125 0.6871 0.8848 0.040 Uiso 1 1 calc R
H19C H 0.1244 0.7284 0.9154 0.040 Uiso 1 1 calc R
C20 C -0.0070(3) 0.5939(2) 0.88822(10) 0.0302(8) Uani 1 1 d .
H20A H 0.0676 0.5576 0.8872 0.045 Uiso 1 1 calc R
H20B H -0.0828 0.5670 0.8750 0.045 Uiso 1 1 calc R
H20C H -0.0217 0.6049 0.9156 0.045 Uiso 1 1 calc R
C21 C 0.3146(3) 0.53013(19) 0.90128(9) 0.0233(7) Uani 1 1 d .
C22 C 0.3382(3) 0.4718(2) 0.97131(9) 0.0237(7) Uani 1 1 d .
C23 C 0.2816(3) 0.5144(2) 1.00088(9) 0.0284(8) Uani 1 1 d .
C24 C 0.2923(3) 0.4773(2) 1.03758(9) 0.0332(8) Uani 1 1 d .
H24A H 0.2549 0.5036 1.0586 0.040 Uiso 1 1 calc R
C25 C 0.3560(3) 0.4031(2) 1.04412(9) 0.0322(8) Uani 1 1 d .
H25A H 0.3616 0.3788 1.0695 0.039 Uiso 1 1 calc R
C26 C 0.4117(3) 0.3637(2) 1.01418(9) 0.0284(7) Uani 1 1 d .
H26A H 0.4557 0.3129 1.0192 0.034 Uiso 1 1 calc R
C27 C 0.4043(3) 0.3972(2) 0.97687(9) 0.0247(7) Uani 1 1 d .
C28 C 0.2145(4) 0.5957(2) 0.99322(11) 0.0450(10) Uani 1 1 d .
H28A H 0.1402 0.5877 0.9741 0.067 Uiso 1 1 calc R
H28B H 0.2736 0.6354 0.9828 0.067 Uiso 1 1 calc R
H28C H 0.1856 0.6171 1.0177 0.067 Uiso 1 1 calc R
C29 C 0.4615(3) 0.3549(2) 0.94361(10) 0.0322(8) Uani 1 1 d .
H29A H 0.3949 0.3461 0.9221 0.048 Uiso 1 1 calc R
H29B H 0.4973 0.3014 0.9525 0.048 Uiso 1 1 calc R
H29C H 0.5297 0.3896 0.9345 0.048 Uiso 1 1 calc R
C30 C 0.2978(3) 0.18150(18) 0.84747(9) 0.0186(6) Uani 1 1 d .
C31 C 0.3610(3) 0.18518(19) 0.81317(8) 0.0192(6) Uani 1 1 d .
H31A H 0.4199 0.1424 0.8083 0.023 Uiso 1 1 calc R
C32 C 0.3416(3) 0.24851(19) 0.78590(8) 0.0212(7) Uani 1 1 d .
C33 C 0.2524(3) 0.31025(19) 0.79063(9) 0.0220(7) Uani 1 1 d .
H33A H 0.2385 0.3537 0.7720 0.026 Uiso 1 1 calc R
C34 C 0.1840(3) 0.30648(18) 0.82362(9) 0.0206(7) Uani 1 1 d .
C35 C 0.2067(3) 0.24377(18) 0.85122(9) 0.0189(6) Uani 1 1 d .
H35A H 0.1586 0.2432 0.8735 0.023 Uiso 1 1 calc R
C36 C 0.4163(3) 0.2489(2) 0.75093(9) 0.0301(8) Uani 1 1 d .
F1 F 0.5403(2) 0.2589(2) 0.75978(7) 0.0870(10) Uani 1 1 d .
F2 F 0.3806(3) 0.30797(15) 0.72525(7) 0.0698(8) Uani 1 1 d .
F3 F 0.4038(3) 0.17905(13) 0.73062(6) 0.0574(7) Uani 1 1 d .
C37 C 0.0803(3) 0.3675(2) 0.82890(10) 0.0290(8) Uani 1 1 d .
F4 F 0.0757(3) 0.39061(15) 0.86617(7) 0.0630(7) Uani 1 1 d .
F5 F -0.03561(18) 0.33693(13) 0.81780(8) 0.0516(6) Uani 1 1 d .
F6 F 0.09034(19) 0.43717(12) 0.80837(7) 0.0451(6) Uani 1 1 d .
C38 C 0.2194(3) 0.10582(18) 0.91132(8) 0.0187(6) Uani 1 1 d .
C39 C 0.2064(3) 0.16634(19) 0.94011(8) 0.0199(6) Uani 1 1 d .
H39A H 0.2665 0.2105 0.9426 0.024 Uiso 1 1 calc R
C40 C 0.1085(3) 0.16400(19) 0.96517(8) 0.0210(7) Uani 1 1 d .
C41 C 0.0185(3) 0.10103(19) 0.96240(9) 0.0211(7) Uani 1 1 d .
H41A H -0.0472 0.0986 0.9798 0.025 Uiso 1 1 calc R
C42 C 0.0270(3) 0.04184(19) 0.93359(8) 0.0203(7) Uani 1 1 d .
C43 C 0.1260(3) 0.04438(19) 0.90887(9) 0.0214(7) Uani 1 1 d .
H43A H 0.1297 0.0024 0.8896 0.026 Uiso 1 1 calc R
C44 C 0.1016(3) 0.2315(2) 0.99475(9) 0.0268(7) Uani 1 1 d .
F7 F -0.01099(18) 0.23352(13) 1.01075(6) 0.0413(5) Uani 1 1 d .
F8 F 0.1160(2) 0.30736(12) 0.97912(6) 0.0395(5) Uani 1 1 d .
F9 F 0.19261(18) 0.22537(12) 1.02455(5) 0.0360(5) Uani 1 1 d .
C45 C -0.0707(3) -0.0248(2) 0.92745(10) 0.0282(7) Uani 1 1 d .
F10 F -0.1323(5) -0.0238(4) 0.89241(10) 0.0644(18) Uani 0.835(11) 1 d P
F11 F -0.0179(3) -0.10098(17) 0.93172(19) 0.0518(12) Uani 0.835(11) 1 d P
F12 F -0.1576(5) -0.0248(5) 0.9535(2) 0.0495(15) Uani 0.835(11) 1 d P
F10' F -0.141(4) -0.034(3) 0.9573(12) 0.0644(18) Uani 0.165(11) 1 d P
F11' F -0.1748(18) 0.0098(11) 0.9008(6) 0.0518(12) Uani 0.165(11) 1 d P
F12' F -0.0425(19) -0.0900(13) 0.9101(7) 0.0495(15) Uani 0.165(11) 1 d P
C46 C 0.4714(3) 0.13795(17) 0.90603(8) 0.0179(6) Uani 1 1 d .
C47 C 0.4992(3) 0.11777(19) 0.94556(9) 0.0212(7) Uani 1 1 d .
H47A H 0.4377 0.0874 0.9586 0.025 Uiso 1 1 calc R
C48 C 0.6141(3) 0.14064(19) 0.96662(9) 0.0233(7) Uani 1 1 d .
C49 C 0.7066(3) 0.18415(19) 0.94863(9) 0.0234(7) Uani 1 1 d .
H49A H 0.7840 0.2010 0.9630 0.028 Uiso 1 1 calc R
C50 C 0.6835(3) 0.20264(19) 0.90895(9) 0.0214(7) Uani 1 1 d .
C51 C 0.5682(3) 0.18047(19) 0.88849(9) 0.0214(7) Uani 1 1 d .
H51A H 0.5543 0.1947 0.8616 0.026 Uiso 1 1 calc R
C52 C 0.6382(3) 0.1203(2) 1.00910(10) 0.0306(8) Uani 1 1 d .
F13 F 0.6688(8) 0.1866(3) 1.03078(9) 0.0863(17) Uani 0.814(6) 1 d P
F14 F 0.7308(6) 0.0671(5) 1.01656(11) 0.108(2) Uani 0.814(6) 1 d P
F15 F 0.5398(4) 0.0877(3) 1.02499(8) 0.0598(11) Uani 0.814(6) 1 d P
F13' F 0.655(3) 0.0413(12) 1.0136(5) 0.0863(17) Uani 0.186(6) 1 d P
F14' F 0.546(3) 0.140(2) 1.0269(6) 0.108(2) Uani 0.186(6) 1 d P
F15' F 0.7424(17) 0.1429(19) 1.0245(4) 0.0598(11) Uani 0.186(6) 1 d P
C53 C 0.7833(3) 0.2488(2) 0.88907(10) 0.0281(8) Uani 1 1 d .
F16 F 0.8094(2) 0.32295(16) 0.90529(7) 0.0666(8) Uani 1 1 d .
F17 F 0.89358(18) 0.20713(16) 0.88945(7) 0.0600(7) Uani 1 1 d .
F18 F 0.74993(17) 0.26456(13) 0.85147(6) 0.0400(5) Uani 1 1 d .
C54 C 0.3489(3) 0.01999(18) 0.86160(8) 0.0199(7) Uani 1 1 d .
C55 C 0.2604(3) -0.00701(19) 0.83118(9) 0.0229(7) Uani 1 1 d .
H55A H 0.1988 0.0313 0.8199 0.027 Uiso 1 1 calc R
C56 C 0.2592(3) -0.08757(19) 0.81684(9) 0.0257(7) Uani 1 1 d .
C57 C 0.3499(3) -0.1445(2) 0.83166(10) 0.0302(8) Uani 1 1 d .
H57A H 0.3500 -0.1995 0.8218 0.036 Uiso 1 1 calc R
C58 C 0.4405(3) -0.1195(2) 0.86119(10) 0.0294(8) Uani 1 1 d .
C59 C 0.4390(3) -0.03919(19) 0.87597(9) 0.0247(7) Uani 1 1 d .
H59A H 0.5013 -0.0240 0.8965 0.030 Uiso 1 1 calc R
C60 C 0.1535(3) -0.1135(2) 0.78740(10) 0.0339(8) Uani 1 1 d .
F19 F 0.0467(2) -0.13425(14) 0.80420(6) 0.0500(6) Uani 1 1 d .
F20 F 0.1170(2) -0.05312(13) 0.76167(6) 0.0412(5) Uani 1 1 d .
F21 F 0.1840(2) -0.17919(14) 0.76621(6) 0.0533(6) Uani 1 1 d .
C61 C 0.5391(4) -0.1803(3) 0.87731(12) 0.0480(10) Uani 1 1 d .
F22 F 0.5891(9) -0.2250(6) 0.85394(15) 0.107(4) Uani 0.580(3) 1 d P
F23 F 0.4780(4) -0.2405(3) 0.90053(18) 0.0737(12) Uani 0.580(3) 1 d P
F24 F 0.6246(6) -0.1539(4) 0.9044(3) 0.086(3) Uani 0.580(3) 1 d P
F22' F 0.5689(14) -0.1758(8) 0.9119(2) 0.107(4) Uani 0.420(3) 1 d P
F23' F 0.6565(6) -0.1525(5) 0.8614(3) 0.0737(12) Uani 0.420(3) 1 d P
F24' F 0.5286(9) -0.2512(5) 0.8618(4) 0.086(3) Uani 0.420(3) 1 d P
B1 B 0.3349(3) 0.1115(2) 0.88160(10) 0.0183(7) Uani 1 1 d .

loop_
_atom_site_aniso_label
_atom_site_aniso_U_11
_atom_site_aniso_U_22
_atom_site_aniso_U_33
_atom_site_aniso_U_23
_atom_site_aniso_U_13
_atom_site_aniso_U_12
Cu1 0.02058(19) 0.0230(2) 0.01652(19) 0.00094(16) 0.00035(14) 0.00363(16)
N1 0.0222(13) 0.0181(14) 0.0166(13) -0.0003(10) 0.0020(10) -0.0005(10)
N2 0.0215(13) 0.0145(13) 0.0217(14) 0.0008(10) -0.0022(10) 0.0006(11)
N3 0.0256(14) 0.0217(15) 0.0194(14) 0.0006(11) 0.0008(11) 0.0015(11)
C1 0.0231(16) 0.0200(17) 0.0233(16) -0.0009(13) 0.0053(13) -0.0048(13)
C2 0.0322(18) 0.0269(19) 0.0273(18) -0.0058(14) 0.0089(14) -0.0006(15)
C3 0.044(2) 0.030(2) 0.0212(17) -0.0065(14) 0.0094(15) -0.0078(16)
C4 0.0364(18) 0.0227(18) 0.0193(16) 0.0004(13) 0.0025(14) -0.0080(14)
C5 0.0246(15) 0.0164(16) 0.0174(15) 0.0022(12) -0.0017(12) -0.0056(13)
C6 0.047(2) 0.034(2) 0.0182(17) 0.0022(15) -0.0026(15) -0.0071(17)
C7 0.042(2) 0.030(2) 0.0241(18) 0.0058(15) -0.0101(15) -0.0035(16)
C8 0.0255(16) 0.0152(16) 0.0196(16) 0.0020(12) -0.0018(12) -0.0029(13)
C9 0.0328(18) 0.0173(17) 0.0284(18) 0.0037(14) -0.0091(14) -0.0034(14)
C10 0.0337(19) 0.0263(19) 0.033(2) 0.0028(15) -0.0146(15) 0.0028(15)
C11 0.0240(17) 0.0244(19) 0.041(2) -0.0002(15) -0.0060(15) 0.0056(14)
C12 0.0220(16) 0.0130(16) 0.0296(18) -0.0002(13) -0.0017(13) 0.0006(13)
C13 0.0201(15) 0.0246(18) 0.0253(17) -0.0033(14) 0.0042(13) 0.0043(13)
C14 0.0230(16) 0.0238(18) 0.0305(18) -0.0022(14) 0.0017(14) 0.0039(14)
C15 0.0246(17) 0.040(2) 0.040(2) -0.0039(17) 0.0064(15) 0.0066(15)
C16 0.0226(16) 0.0306(19) 0.0270(17) -0.0030(15) -0.0023(13) 0.0014(14)
C17 0.0250(17) 0.0255(19) 0.0303(18) 0.0020(14) 0.0011(14) 0.0056(14)
C18 0.0295(18) 0.030(2) 0.046(2) -0.0064(17) 0.0059(16) 0.0068(15)
C19 0.0282(17) 0.0237(18) 0.0285(18) -0.0049(14) 0.0039(14) 0.0022(14)
C20 0.0257(17) 0.0296(19) 0.0357(19) 0.0012(15) 0.0054(14) -0.0010(14)
C21 0.0214(16) 0.0230(18) 0.0259(19) -0.0021(14) 0.0045(13) 0.0058(13)
C22 0.0284(17) 0.0254(18) 0.0169(16) 0.0024(13) -0.0004(13) -0.0038(14)
C23 0.0354(19) 0.0284(19) 0.0213(17) -0.0020(14) 0.0011(14) 0.0005(15)
C24 0.044(2) 0.037(2) 0.0188(17) -0.0013(15) 0.0046(15) -0.0014(17)
C25 0.047(2) 0.031(2) 0.0177(17) 0.0057(14) -0.0018(15) -0.0062(17)
C26 0.0359(18) 0.0213(18) 0.0265(18) 0.0044(14) -0.0050(14) -0.0015(15)
C27 0.0269(17) 0.0224(18) 0.0241(17) -0.0007(14) -0.0024(13) -0.0035(14)
C28 0.064(3) 0.039(2) 0.033(2) -0.0020(17) 0.0086(19) 0.022(2)
C29 0.041(2) 0.026(2) 0.0296(19) 0.0023(15) 0.0024(15) 0.0052(16)
C30 0.0178(14) 0.0131(15) 0.0243(16) -0.0027(13) -0.0022(12) -0.0051(12)
C31 0.0193(15) 0.0175(16) 0.0204(16) -0.0027(13) -0.0002(12) -0.0020(12)
C32 0.0243(16) 0.0207(17) 0.0178(16) -0.0013(13) -0.0026(12) -0.0083(13)
C33 0.0257(16) 0.0158(16) 0.0228(16) 0.0042(13) -0.0065(13) -0.0059(13)
C34 0.0185(15) 0.0167(16) 0.0254(17) 0.0001(13) -0.0036(12) -0.0042(12)
C35 0.0178(15) 0.0164(16) 0.0223(16) -0.0010(13) 0.0005(12) -0.0021(12)
C36 0.039(2) 0.028(2) 0.0237(18) -0.0007(15) 0.0038(15) -0.0037(15)
F1 0.0400(14) 0.186(3) 0.0373(14) -0.0124(17) 0.0179(11) -0.0323(17)
F2 0.124(2) 0.0468(15) 0.0454(14) 0.0243(12) 0.0448(15) 0.0256(15)
F3 0.1023(19) 0.0350(13) 0.0397(13) -0.0097(10) 0.0334(13) -0.0078(13)
C37 0.0292(18) 0.0221(18) 0.036(2) 0.0067(15) 0.0032(15) 0.0027(14)
F4 0.0916(19) 0.0510(15) 0.0475(15) -0.0024(12) 0.0124(13) 0.0439(14)
F5 0.0206(10) 0.0354(13) 0.0987(19) 0.0136(12) 0.0055(11) 0.0026(9)
F6 0.0392(11) 0.0230(11) 0.0745(15) 0.0219(11) 0.0129(11) 0.0070(9)
C38 0.0185(15) 0.0183(17) 0.0191(15) 0.0045(12) 0.0001(12) 0.0026(12)
C39 0.0174(15) 0.0199(17) 0.0217(16) 0.0033(13) -0.0012(12) 0.0013(12)
C40 0.0191(15) 0.0234(18) 0.0198(16) 0.0027(13) -0.0019(12) 0.0069(13)
C41 0.0175(15) 0.0258(18) 0.0197(16) 0.0059(13) 0.0002(12) 0.0044(13)
C42 0.0213(15) 0.0195(17) 0.0194(16) 0.0058(13) -0.0016(12) 0.0006(12)
C43 0.0234(16) 0.0194(17) 0.0209(16) 0.0015(13) 0.0000(12) 0.0031(13)
C44 0.0249(17) 0.031(2) 0.0244(17) -0.0022(14) 0.0042(14) 0.0024(14)
F7 0.0311(11) 0.0504(14) 0.0446(12) -0.0204(10) 0.0151(9) -0.0026(9)
F8 0.0595(13) 0.0219(11) 0.0379(12) -0.0044(9) 0.0085(10) 0.0032(9)
F9 0.0377(11) 0.0423(13) 0.0269(10) -0.0088(9) -0.0033(9) -0.0036(9)
C45 0.0311(18) 0.028(2) 0.0264(18) 0.0020(15) 0.0063(15) -0.0034(15)
F10 0.070(3) 0.085(4) 0.0334(18) 0.022(2) -0.0247(17) -0.053(3)
F11 0.0495(17) 0.0221(15) 0.084(4) -0.0037(16) 0.0091(18) -0.0086(12)
F12 0.040(2) 0.054(3) 0.059(3) -0.015(2) 0.029(3) -0.0214(17)
F10' 0.070(3) 0.085(4) 0.0334(18) 0.022(2) -0.0247(17) -0.053(3)
F11' 0.0495(17) 0.0221(15) 0.084(4) -0.0037(16) 0.0091(18) -0.0086(12)
F12' 0.040(2) 0.054(3) 0.059(3) -0.015(2) 0.029(3) -0.0214(17)
C46 0.0217(15) 0.0126(15) 0.0199(16) -0.0006(12) 0.0041(12) 0.0047(12)
C47 0.0200(15) 0.0195(17) 0.0246(17) 0.0035(13) 0.0044(12) 0.0041(13)
C48 0.0238(16) 0.0214(18) 0.0244(17) 0.0026(13) 0.0006(13) 0.0052(13)
C49 0.0190(15) 0.0222(17) 0.0283(18) 0.0008(14) -0.0016(13) 0.0043(13)
C50 0.0184(15) 0.0204(17) 0.0257(17) 0.0011(13) 0.0031(13) 0.0044(13)
C51 0.0211(16) 0.0192(17) 0.0242(16) 0.0014(13) 0.0031(13) 0.0060(13)
C52 0.0269(18) 0.034(2) 0.0305(19) 0.0043(16) -0.0012(14) -0.0001(16)
F13 0.169(5) 0.059(2) 0.0269(17) -0.0016(15) -0.014(2) -0.050(3)
F14 0.104(3) 0.180(6) 0.044(2) 0.052(3) 0.022(2) 0.114(4)
F15 0.0500(17) 0.105(3) 0.0240(14) 0.0210(18) -0.0014(13) -0.028(2)
F13' 0.169(5) 0.059(2) 0.0269(17) -0.0016(15) -0.014(2) -0.050(3)
F14' 0.104(3) 0.180(6) 0.044(2) 0.052(3) 0.022(2) 0.114(4)
F15' 0.0500(17) 0.105(3) 0.0240(14) 0.0210(18) -0.0014(13) -0.028(2)
C53 0.0203(16) 0.032(2) 0.0315(19) 0.0008(15) 0.0009(14) -0.0007(14)
F16 0.0829(18) 0.0615(17) 0.0591(16) -0.0196(13) 0.0272(13) -0.0470(14)
F17 0.0232(11) 0.0830(18) 0.0758(17) 0.0515(14) 0.0147(11) 0.0187(11)
F18 0.0284(10) 0.0516(14) 0.0400(12) 0.0196(10) 0.0029(9) -0.0056(9)
C54 0.0223(15) 0.0176(16) 0.0206(16) 0.0022(13) 0.0068(12) -0.0019(13)
C55 0.0297(17) 0.0203(17) 0.0198(16) 0.0034(13) 0.0083(13) 0.0010(14)
C56 0.0340(18) 0.0221(18) 0.0233(17) -0.0034(13) 0.0144(14) -0.0046(14)
C57 0.042(2) 0.0162(18) 0.035(2) -0.0019(14) 0.0192(16) 0.0020(15)
C58 0.0357(19) 0.0214(18) 0.0327(19) 0.0031(15) 0.0122(15) 0.0082(15)
C59 0.0256(16) 0.0243(18) 0.0251(17) 0.0016(14) 0.0074(13) 0.0030(14)
C60 0.045(2) 0.029(2) 0.0295(19) -0.0024(16) 0.0113(16) -0.0091(17)
F19 0.0450(12) 0.0620(16) 0.0435(13) 0.0007(11) 0.0073(10) -0.0260(11)
F20 0.0550(13) 0.0387(13) 0.0289(11) -0.0014(9) -0.0019(9) -0.0102(10)
F21 0.0694(15) 0.0401(14) 0.0499(14) -0.0247(11) 0.0017(12) -0.0016(11)
C61 0.064(3) 0.034(2) 0.045(3) -0.0126(19) -0.002(2) 0.019(2)
F22 0.154(7) 0.136(8) 0.030(2) 0.008(3) 0.016(4) 0.125(6)
F23 0.055(2) 0.069(3) 0.097(4) 0.045(3) 0.005(2) 0.022(2)
F24 0.067(4) 0.028(2) 0.158(8) -0.007(3) -0.032(4) 0.017(2)
F22' 0.154(7) 0.136(8) 0.030(2) 0.008(3) 0.016(4) 0.125(6)
F23' 0.055(2) 0.069(3) 0.097(4) 0.045(3) 0.005(2) 0.022(2)
F24' 0.067(4) 0.028(2) 0.158(8) -0.007(3) -0.032(4) 0.017(2)
B1 0.0190(17) 0.0170(19) 0.0194(18) 0.0012(14) 0.0038(14) 0.0015(14)

loop_
_atom_type_symbol
_atom_type_description
_atom_type_scat_dispersion_real
_atom_type_scat_dispersion_imag
_atom_type_scat_source
C C 0.0033 0.0016 'International Tables Vol C Tables 4.2.6.8 and 6.1.1.4'
H H 0.0000 0.0000 'International Tables Vol C Tables 4.2.6.8 and 6.1.1.4'
B B 0.0013 0.0007 'International Tables Vol C Tables 4.2.6.8 and 6.1.1.4'
N N 0.0061 0.0033 'International Tables Vol C Tables 4.2.6.8 and 6.1.1.4'
F F 0.0171 0.0103 'International Tables Vol C Tables 4.2.6.8 and 6.1.1.4'
Cu Cu 0.3201 1.2651 'International Tables Vol C Tables 4.2.6.8 and 6.1.1.4'

loop_
_geom_angle_atom_site_label_1
_geom_angle_atom_site_label_2
_geom_angle_atom_site_label_3
_geom_angle
C21 Cu1 N1 138.10(11)
C21 Cu1 N2 136.35(11)
N1 Cu1 N2 84.36(10)
C1 N1 C5 119.0(2)
C1 N1 Cu1 131.8(2)
C5 N1 Cu1 108.89(18)
C12 N2 C8 119.2(3)
C12 N2 Cu1 131.4(2)
C8 N2 Cu1 108.68(19)
C21 N3 C22 176.6(3)
N1 C1 C2 120.4(3)
N1 C1 C13 118.5(2)
C2 C1 C13 121.0(3)
C3 C2 C1 120.6(3)
C2 C3 C4 120.3(3)
C3 C4 C5 116.9(3)
C3 C4 C6 122.7(3)
C5 C4 C6 120.4(3)
N1 C5 C4 122.8(3)
N1 C5 C8 118.2(3)
C4 C5 C8 119.0(3)
C7 C6 C4 120.6(3)
C6 C7 C9 120.4(3)
N2 C8 C9 122.9(3)
N2 C8 C5 118.5(3)
C9 C8 C5 118.6(3)
C10 C9 C8 116.7(3)
C10 C9 C7 122.4(3)
C8 C9 C7 120.9(3)
C11 C10 C9 120.4(3)
C10 C11 C12 120.6(3)
N2 C12 C11 120.1(3)
N2 C12 C14 119.2(3)
C11 C12 C14 120.7(3)
C16 C13 C1 110.2(3)
C16 C13 C17 111.1(3)
C1 C13 C17 108.5(2)
C16 C13 C15 107.1(3)
C1 C13 C15 112.1(3)
C17 C13 C15 107.9(3)
C12 C14 C19 111.0(2)
C12 C14 C20 108.5(3)
C19 C14 C20 110.8(3)
C12 C14 C18 112.0(3)
C19 C14 C18 107.2(3)
C20 C14 C18 107.2(3)
N3 C21 Cu1 176.9(3)
C27 C22 C23 124.2(3)
C27 C22 N3 117.7(3)
C23 C22 N3 118.1(3)
C24 C23 C22 116.1(3)
C24 C23 C28 122.3(3)
C22 C23 C28 121.6(3)
C25 C24 C23 121.4(3)
C26 C25 C24 120.6(3)
C25 C26 C27 121.0(3)
C26 C27 C22 116.8(3)
C26 C27 C29 122.1(3)
C22 C27 C29 121.1(3)
C35 C30 C31 115.0(3)
C35 C30 B1 123.2(3)
C31 C30 B1 121.7(3)
C32 C31 C30 123.0(3)
C33 C32 C31 120.8(3)
C33 C32 C36 119.9(3)
C31 C32 C36 119.3(3)
C32 C33 C34 117.7(3)
C35 C34 C33 121.0(3)
C35 C34 C37 118.8(3)
C33 C34 C37 120.2(3)
C34 C35 C30 122.5(3)
F1 C36 F3 106.0(3)
F1 C36 F2 106.2(3)
F3 C36 F2 104.7(3)
F1 C36 C32 113.1(3)
F3 C36 C32 112.6(3)
F2 C36 C32 113.5(3)
F5 C37 F6 105.8(3)
F5 C37 F4 105.5(3)
F6 C37 F4 106.2(3)
F5 C37 C34 112.1(3)
F6 C37 C34 113.6(3)
F4 C37 C34 112.9(3)
C43 C38 C39 115.3(3)
C43 C38 B1 123.5(3)
C39 C38 B1 121.1(3)
C40 C39 C38 122.4(3)
C41 C40 C39 120.7(3)
C41 C40 C44 120.6(3)
C39 C40 C44 118.7(3)
C42 C41 C40 118.0(3)
C41 C42 C43 120.7(3)
C41 C42 C45 120.9(3)
C43 C42 C45 118.3(3)
C38 C43 C42 122.7(3)
F9 C44 F7 106.4(2)
F9 C44 F8 105.8(3)
F7 C44 F8 105.8(3)
F9 C44 C40 113.0(3)
F7 C44 C40 113.0(3)
F8 C44 C40 112.2(3)
F12' C45 F10 72.3(12)
F12' C45 F10' 116(2)
F10 C45 F10' 116.8(17)
F12' C45 F12 121.3(9)
F10 C45 F12 107.7(4)
F10' C45 F12 11(2)
F12' C45 F11 34.6(12)
F10 C45 F11 105.9(3)
F10' C45 F11 94(2)
F12 C45 F11 103.0(4)
F12' C45 F11' 102.6(12)
F10 C45 F11' 31.6(7)
F10' C45 F11' 95.2(19)
F12 C45 F11' 84.4(9)
F11 C45 F11' 133.4(7)
F12' C45 C42 119.0(7)
F10 C45 C42 113.4(3)
F10' C45 C42 113.0(19)
F12 C45 C42 114.2(4)
F11 C45 C42 111.8(3)
F11' C45 C42 106.1(7)
F11' F10 C45 85.4(17)
F11' F10 F12' 134.6(19)
C45 F10 F12' 52.2(7)
F12' F11 C45 66.0(14)
F10 F11' C45 62.9(14)
F11 F12' C45 79.3(15)
F11 F12' F10 132.9(18)
C45 F12' F10 55.6(9)
C47 C46 C51 115.6(3)
C47 C46 B1 121.9(3)
C51 C46 B1 122.5(3)
C46 C47 C48 122.4(3)
C49 C48 C47 120.6(3)
C49 C48 C52 118.7(3)
C47 C48 C52 120.7(3)
C48 C49 C50 118.4(3)
C51 C50 C49 120.4(3)
C51 C50 C53 120.6(3)
C49 C50 C53 118.9(3)
C50 C51 C46 122.6(3)
F14' C52 F15' 114.6(16)
F14' C52 F14 132.6(9)
F15' C52 F14 59.5(13)
F14' C52 F13' 107.6(16)
F15' C52 F13' 97.8(14)
F14 C52 F13' 40.3(11)
F14' C52 F15 38.8(17)
F15' C52 F15 129.8(7)
F14 C52 F15 104.6(4)
F13' C52 F15 70.2(13)
F14' C52 F13 70.9(18)
F15' C52 F13 49.9(13)
F14 C52 F13 106.4(4)
F13' C52 F13 134.8(8)
F15 C52 F13 104.5(4)
F14' C52 C48 110.8(8)
F15' C52 C48 115.0(7)
F14 C52 C48 113.3(3)
F13' C52 C48 110.0(8)
F15 C52 C48 114.8(3)
F13 C52 C48 112.4(3)
F15' F13 C52 60.2(9)
F15' F13 F14' 106.2(12)
C52 F13 F14' 51.4(9)
F13' F14 F15' 123(2)
F13' F14 C52 69.4(17)
F15' F14 C52 57.2(8)
F14' F15 C52 64.7(16)
F14' F15 F13' 117.0(18)
C52 F15 F13' 54.2(6)
F14 F13' C52 70.4(12)
F14 F13' F15 118(2)
C52 F13' F15 55.6(12)
F15 F14' C52 76.4(14)
F15 F14' F13 125.1(18)
C52 F14' F13 57.7(13)
F13 F15' C52 69.9(11)
F13 F15' F14 128.4(13)
C52 F15' F14 63.3(10)
F18 C53 F17 105.1(3)
F18 C53 F16 105.0(3)
F17 C53 F16 107.5(3)
F18 C53 C50 113.7(3)
F17 C53 C50 112.5(3)
F16 C53 C50 112.4(3)
C59 C54 C55 115.5(3)
C59 C54 B1 123.3(3)
C55 C54 B1 120.8(3)
C56 C55 C54 122.6(3)
C57 C56 C55 120.4(3)
C57 C56 C60 120.4(3)
C55 C56 C60 119.0(3)
C56 C57 C58 118.5(3)
C57 C58 C59 120.6(3)
C57 C58 C61 119.0(3)
C59 C58 C61 120.4(3)
C58 C59 C54 122.4(3)
F21 C60 F20 106.6(3)
F21 C60 F19 106.4(3)
F20 C60 F19 105.1(3)
F21 C60 C56 113.0(3)
F20 C60 C56 113.1(3)
F19 C60 C56 112.1(3)
F22' C61 F22 126.2(5)
F22' C61 F24' 118.4(9)
F22 C61 F24' 38.8(5)
F22' C61 F24 34.4(7)
F22 C61 F24 110.5(6)
F24' C61 F24 128.7(5)
F22' C61 F23 65.5(8)
F22 C61 F23 101.6(6)
F24' C61 F23 66.1(6)
F24 C61 F23 97.9(5)
F22' C61 F23' 101.3(8)
F22 C61 F23' 61.0(5)
F24' C61 F23' 99.6(6)
F24 C61 F23' 67.5(5)
F23 C61 F23' 147.6(4)
F22' C61 C58 115.9(5)
F22 C61 C58 117.7(4)
F24' C61 C58 114.1(6)
F24 C61 C58 117.2(4)
F23 C61 C58 108.7(4)
F23' C61 C58 103.7(4)
F24' F22 C61 72.8(9)
F24' F22 F23' 140.3(12)
C61 F22 F23' 67.8(5)
F22' F23 C61 49.3(4)
F22' F23 F24' 92.7(5)
C61 F23 F24' 51.2(4)
F22' F24 C61 65.2(11)
F22' F24 F23' 125.3(14)
C61 F24 F23' 61.1(5)
F24 F22' C61 80.4(11)
F24 F22' F23 140.1(14)
C61 F22' F23 65.2(8)
F22 F23' C61 51.2(4)
F22 F23' F24 90.8(5)
C61 F23' F24 51.4(3)
F22 F24' C61 68.4(9)
F22 F24' F23 125.2(13)
C61 F24' F23 62.7(6)
C54 B1 C30 110.2(2)
C54 B1 C46 109.9(2)
C30 B1 C46 108.8(2)
C54 B1 C38 107.8(2)
C30 B1 C38 109.7(2)
C46 B1 C38 110.6(2)

loop_
_geom_bond_atom_site_label_1
_geom_bond_atom_site_label_2
_geom_bond_distance
Cu1 C21 1.846(3)
Cu1 N1 2.045(2)
Cu1 N2 2.047(2)
N1 C1 1.345(4)
N1 C5 1.366(4)
N2 C12 1.343(4)
N2 C8 1.364(4)
N3 C21 1.160(4)
N3 C22 1.410(4)
C1 C2 1.408(4)
C1 C13 1.530(4)
C2 C3 1.360(5)
C3 C4 1.397(5)
C4 C5 1.408(4)
C4 C6 1.434(5)
C5 C8 1.450(4)
C6 C7 1.348(5)
C7 C9 1.433(5)
C8 C9 1.405(4)
C9 C10 1.398(5)
C10 C11 1.356(5)
C11 C12 1.410(4)
C12 C14 1.527(4)
C13 C16 1.529(4)
C13 C17 1.534(4)
C13 C15 1.539(4)
C14 C19 1.537(4)
C14 C20 1.542(4)
C14 C18 1.544(4)
C22 C27 1.393(4)
C22 C23 1.398(4)
C23 C24 1.388(4)
C23 C28 1.501(5)
C24 C25 1.380(5)
C25 C26 1.378(5)
C26 C27 1.384(4)
C27 C29 1.498(4)
C30 C35 1.399(4)
C30 C31 1.400(4)
C30 B1 1.648(4)
C31 C32 1.387(4)
C32 C33 1.384(4)
C32 C36 1.487(4)
C33 C34 1.392(4)
C34 C35 1.391(4)
C34 C37 1.489(4)
C36 F1 1.317(4)
C36 F3 1.325(4)
C36 F2 1.328(4)
C37 F5 1.334(4)
C37 F6 1.335(4)
C37 F4 1.335(4)
C38 C43 1.390(4)
C38 C39 1.403(4)
C38 B1 1.650(4)
C39 C40 1.394(4)
C40 C41 1.383(4)
C40 C44 1.494(4)
C41 C42 1.382(4)
C42 C43 1.395(4)
C42 C45 1.487(4)
C44 F9 1.338(4)
C44 F7 1.343(3)
C44 F8 1.350(4)
C45 F12' 1.256(17)
C45 F10 1.312(4)
C45 F10' 1.32(4)
C45 F12 1.328(7)
C45 F11 1.351(5)
C45 F11' 1.47(2)
F10 F11' 0.773(16)
F10 F12' 1.52(2)
F11 F12' 0.78(2)
C46 C47 1.399(4)
C46 C51 1.402(4)
C46 B1 1.648(4)
C47 C48 1.397(4)
C48 C49 1.385(4)
C48 C52 1.492(4)
C49 C50 1.392(4)
C50 C51 1.390(4)
C50 C53 1.495(4)
C52 F14' 1.225(18)
C52 F15' 1.226(14)
C52 F14 1.302(5)
C52 F13' 1.29(2)
C52 F15 1.316(4)
C52 F13 1.326(5)
F13 F15' 1.08(3)
F13 F14' 1.48(4)
F14 F13' 0.89(2)
F14 F15' 1.26(2)
F15 F14' 0.85(4)
F15 F13' 1.50(3)
C53 F18 1.329(4)
C53 F17 1.335(4)
C53 F16 1.337(4)
C54 C59 1.401(4)
C54 C55 1.402(4)
C54 B1 1.640(4)
C55 C56 1.389(4)
C56 C57 1.386(5)
C56 C60 1.490(5)
C57 C58 1.385(5)
C58 C59 1.391(5)
C58 C61 1.495(5)
C60 F21 1.339(4)
C60 F20 1.347(4)
C60 F19 1.345(4)
C61 F22' 1.201(10)
C61 F22 1.228(6)
C61 F24' 1.262(10)
C61 F24 1.305(8)
C61 F23 1.439(6)
C61 F23' 1.460(8)
F22 F24' 0.828(11)
F22 F23' 1.378(11)
F23 F22' 1.443(16)
F23 F24' 1.480(12)
F24 F22' 0.747(15)
F24 F23' 1.541(10)

loop_
_geom_torsion_atom_site_label_1
_geom_torsion_atom_site_label_2
_geom_torsion_atom_site_label_3
_geom_torsion_atom_site_label_4
_geom_torsion
C21 Cu1 N1 C1 -14.3(4)
N2 Cu1 N1 C1 177.5(3)
C21 Cu1 N1 C5 158.8(2)
N2 Cu1 N1 C5 -9.38(19)
C21 Cu1 N2 C12 11.4(3)
N1 Cu1 N2 C12 179.9(3)
C21 Cu1 N2 C8 -158.6(2)
N1 Cu1 N2 C8 9.93(19)
C5 N1 C1 C2 -1.8(4)
Cu1 N1 C1 C2 170.7(2)
C5 N1 C1 C13 179.3(3)
Cu1 N1 C1 C13 -8.2(4)
N1 C1 C2 C3 0.2(5)
C13 C1 C2 C3 179.1(3)
C1 C2 C3 C4 1.4(5)
C2 C3 C4 C5 -1.4(5)
C2 C3 C4 C6 179.3(3)
C1 N1 C5 C4 1.8(4)
Cu1 N1 C5 C4 -172.3(2)
C1 N1 C5 C8 -178.6(3)
Cu1 N1 C5 C8 7.3(3)
C3 C4 C5 N1 -0.2(4)
C6 C4 C5 N1 179.1(3)
C3 C4 C5 C8 -179.8(3)
C6 C4 C5 C8 -0.5(4)
C3 C4 C6 C7 179.2(3)
C5 C4 C6 C7 -0.1(5)
C4 C6 C7 C9 -0.1(5)
C12 N2 C8 C9 -0.8(4)
Cu1 N2 C8 C9 170.6(2)
C12 N2 C8 C5 179.7(3)
Cu1 N2 C8 C5 -8.9(3)
N1 C5 C8 N2 1.2(4)
C4 C5 C8 N2 -179.2(3)
N1 C5 C8 C9 -178.4(3)
C4 C5 C8 C9 1.3(4)
N2 C8 C9 C10 -1.4(4)
C5 C8 C9 C10 178.1(3)
N2 C8 C9 C7 179.0(3)
C5 C8 C9 C7 -1.5(4)
C6 C7 C9 C10 -178.6(3)
C6 C7 C9 C8 1.0(5)
C8 C9 C10 C11 2.0(5)
C7 C9 C10 C11 -178.4(3)
C9 C10 C11 C12 -0.5(5)
C8 N2 C12 C11 2.5(4)
Cu1 N2 C12 C11 -166.6(2)
C8 N2 C12 C14 -180.0(3)
Cu1 N2 C12 C14 10.9(4)
C10 C11 C12 N2 -1.9(5)
C10 C11 C12 C14 -179.4(3)
N1 C1 C13 C16 -51.2(4)
C2 C1 C13 C16 129.9(3)
N1 C1 C13 C17 70.6(3)
C2 C1 C13 C17 -108.3(3)
N1 C1 C13 C15 -170.3(3)
C2 C1 C13 C15 10.8(4)
N2 C12 C14 C19 50.0(4)
C11 C12 C14 C19 -132.5(3)
N2 C12 C14 C20 -72.1(3)
C11 C12 C14 C20 105.4(3)
N2 C12 C14 C18 169.8(3)
C11 C12 C14 C18 -12.7(4)
C22 N3 C21 Cu1 28(9)
N1 Cu1 C21 N3 -98(5)
N2 Cu1 C21 N3 65(5)
C21 N3 C22 C27 52(5)
C21 N3 C22 C23 -127(5)
C27 C22 C23 C24 -1.0(5)
N3 C22 C23 C24 178.1(3)
C27 C22 C23 C28 178.5(3)
N3 C22 C23 C28 -2.4(5)
C22 C23 C24 C25 0.4(5)
C28 C23 C24 C25 -179.1(3)
C23 C24 C25 C26 0.3(5)
C24 C25 C26 C27 -0.5(5)
C25 C26 C27 C22 -0.1(5)
C25 C26 C27 C29 -178.7(3)
C23 C22 C27 C26 0.9(5)
N3 C22 C27 C26 -178.3(3)
C23 C22 C27 C29 179.5(3)
N3 C22 C27 C29 0.3(4)
C35 C30 C31 C32 3.9(4)
B1 C30 C31 C32 -172.9(3)
C30 C31 C32 C33 -3.1(5)
C30 C31 C32 C36 177.9(3)
C31 C32 C33 C34 0.2(4)
C36 C32 C33 C34 179.3(3)
C32 C33 C34 C35 1.4(4)
C32 C33 C34 C37 -175.6(3)
C33 C34 C35 C30 -0.3(4)
C37 C34 C35 C30 176.7(3)
C31 C30 C35 C34 -2.3(4)
B1 C30 C35 C34 174.6(3)
C33 C32 C36 F1 116.1(4)
C31 C32 C36 F1 -64.9(4)
C33 C32 C36 F3 -123.8(3)
C31 C32 C36 F3 55.3(4)
C33 C32 C36 F2 -5.1(4)
C31 C32 C36 F2 174.0(3)
C35 C34 C37 F5 -78.7(4)
C33 C34 C37 F5 98.3(3)
C35 C34 C37 F6 161.4(3)
C33 C34 C37 F6 -21.6(4)
C35 C34 C37 F4 40.3(4)
C33 C34 C37 F4 -142.7(3)
C43 C38 C39 C40 1.5(4)
B1 C38 C39 C40 178.8(3)
C38 C39 C40 C41 -0.4(4)
C38 C39 C40 C44 -179.5(3)
C39 C40 C41 C42 -1.4(4)
C44 C40 C41 C42 177.8(3)
C40 C41 C42 C43 1.9(4)
C40 C41 C42 C45 -176.5(3)
C39 C38 C43 C42 -1.0(4)
B1 C38 C43 C42 -178.2(3)
C41 C42 C43 C38 -0.7(5)
C45 C42 C43 C38 177.7(3)
C41 C40 C44 F9 107.3(3)
C39 C40 C44 F9 -73.6(4)
C41 C40 C44 F7 -13.6(4)
C39 C40 C44 F7 165.5(3)
C41 C40 C44 F8 -133.2(3)
C39 C40 C44 F8 46.0(4)
C41 C42 C45 F12' -158.8(16)
C43 C42 C45 F12' 22.8(16)
C41 C42 C45 F10 119.1(5)
C43 C42 C45 F10 -59.3(5)
C41 C42 C45 F10' -17(2)
C43 C42 C45 F10' 165(2)
C41 C42 C45 F12 -4.7(5)
C43 C42 C45 F12 176.9(4)
C41 C42 C45 F11 -121.1(4)
C43 C42 C45 F11 60.5(5)
C41 C42 C45 F11' 86.4(9)
C43 C42 C45 F11' -92.0(9)
F12' C45 F10 F11' 162.7(16)
F10' C45 F10 F11' 51(3)
F12 C45 F10 F11' 44.6(15)
F11 C45 F10 F11' 154.2(14)
C42 C45 F10 F11' -82.7(14)
F10' C45 F10 F12' -111(2)
F12 C45 F10 F12' -118.1(9)
F11 C45 F10 F12' -8.4(8)
F11' C45 F10 F12' -162.7(16)
C42 C45 F10 F12' 114.6(7)
F10 C45 F11 F12' 14.2(13)
F10' C45 F11 F12' 133(2)
F12 C45 F11 F12' 127.1(14)
F11' C45 F11 F12' 32.5(17)
C42 C45 F11 F12' -109.8(13)
F12' F10 F11' C45 19.3(17)
F12' C45 F11' F10 -16.9(15)
F10' C45 F11' F10 -136(2)
F12 C45 F11' F10 -137.8(13)
F11 C45 F11' F10 -35.1(19)
C42 C45 F11' F10 108.7(12)
C45 F11 F12' F10 -16.2(15)
F10 C45 F12' F11 -165.6(13)
F10' C45 F12' F11 -54(2)
F12 C45 F12' F11 -65.4(16)
F11' C45 F12' F11 -156.4(12)
C42 C45 F12' F11 86.9(12)
F10' C45 F12' F10 111.7(19)
F12 C45 F12' F10 100.3(10)
F11 C45 F12' F10 165.6(13)
F11' C45 F12' F10 9.2(9)
C42 C45 F12' F10 -107.5(8)
F11' F10 F12' F11 -5(3)
C45 F10 F12' F11 19.4(18)
F11' F10 F12' C45 -25(2)
C51 C46 C47 C48 2.0(4)
B1 C46 C47 C48 -179.3(3)
C46 C47 C48 C49 -0.7(5)
C46 C47 C48 C52 178.0(3)
C47 C48 C49 C50 -1.5(4)
C52 C48 C49 C50 179.8(3)
C48 C49 C50 C51 2.4(4)
C48 C49 C50 C53 -179.4(3)
C49 C50 C51 C46 -1.1(5)
C53 C50 C51 C46 -179.3(3)
C47 C46 C51 C50 -1.1(4)
B1 C46 C51 C50 -179.8(3)
C49 C48 C52 F14' 130(2)
C47 C48 C52 F14' -48(2)
C49 C48 C52 F15' -1.7(18)
C47 C48 C52 F15' 179.6(17)
C49 C48 C52 F14 -67.6(6)
C47 C48 C52 F14 113.7(6)
C49 C48 C52 F13' -110.9(15)
C47 C48 C52 F13' 70.4(15)
C49 C48 C52 F15 172.3(4)
C47 C48 C52 F15 -6.4(5)
C49 C48 C52 F13 53.1(6)
C47 C48 C52 F13 -125.6(5)
F14' C52 F13 F15' 150.2(12)
F14 C52 F13 F15' 20.0(9)
F13' C52 F13 F15' 54.0(19)
F15 C52 F13 F15' 130.3(9)
C48 C52 F13 F15' -104.6(9)
F15' C52 F13 F14' -150.2(12)
F14 C52 F13 F14' -130.2(9)
F13' C52 F13 F14' -96.1(18)
F15 C52 F13 F14' -19.8(9)
C48 C52 F13 F14' 105.3(9)
F14' C52 F14 F13' 63(3)
F15' C52 F14 F13' 159.8(15)
F15 C52 F14 F13' 31.9(14)
F13 C52 F14 F13' 142.1(13)
C48 C52 F14 F13' -93.9(13)
F14' C52 F14 F15' -97(2)
F13' C52 F14 F15' -159.8(15)
F15 C52 F14 F15' -127.9(8)
F13 C52 F14 F15' -17.7(8)
C48 C52 F14 F15' 106.3(8)
F15' C52 F15 F14' 80(2)
F14 C52 F15 F14' 142.4(17)
F13' C52 F15 F14' 163.7(18)
F13 C52 F15 F14' 30.8(17)
C48 C52 F15 F14' -92.8(17)
F14' C52 F15 F13' -163.7(18)
F15' C52 F15 F13' -83.5(19)
F14 C52 F15 F13' -21.3(8)
F13 C52 F15 F13' -132.9(8)
C48 C52 F15 F13' 103.5(8)
F15' F14 F13' C52 20.3(13)
F15' F14 F13' F15 -10(2)
C52 F14 F13' F15 -30.4(12)
F14' C52 F13' F14 -136.4(16)
F15' C52 F13' F14 -17.5(13)
F15 C52 F13' F14 -147.1(12)
F13 C52 F13' F14 -56(2)
C48 C52 F13' F14 102.8(9)
F14' C52 F13' F15 10.7(14)
F15' C52 F13' F15 129.6(9)
F14 C52 F13' F15 147.1(12)
F13 C52 F13' F15 90.9(13)
C48 C52 F13' F15 -110.1(5)
F14' F15 F13' F14 19(2)
C52 F15 F13' F14 35.3(14)
F14' F15 F13' C52 -16.6(17)
F13' F15 F14' C52 14.8(15)
C52 F15 F14' F13 -32.8(13)
F13' F15 F14' F13 -18(3)
F15' C52 F14' F15 -123.7(17)
F14 C52 F14' F15 -53(3)
F13' C52 F14' F15 -16.1(18)
F13 C52 F14' F15 -148.4(15)
C48 C52 F14' F15 104.2(10)
F15' C52 F14' F13 24.7(12)
F14 C52 F14' F13 95.0(18)
F13' C52 F14' F13 132.3(9)
F15 C52 F14' F13 148.4(15)
C48 C52 F14' F13 -107.4(7)
F15' F13 F14' F15 12(2)
C52 F13 F14' F15 38.5(18)
F15' F13 F14' C52 -26.7(10)
F14' F13 F15' C52 23.9(10)
C52 F13 F15' F14 -25.7(11)
F14' F13 F15' F14 -1.8(18)
F14' C52 F15' F13 -31.1(15)
F14 C52 F15' F13 -157.6(9)
F13' C52 F15' F13 -144.6(11)
F15 C52 F15' F13 -74.0(16)
C48 C52 F15' F13 99.0(8)
F14' C52 F15' F14 126.5(13)
F13' C52 F15' F14 13.0(10)
F15 C52 F15' F14 83.7(15)
F13 C52 F15' F14 157.6(9)
C48 C52 F15' F14 -103.4(7)
F13' F14 F15' F13 4(2)
C52 F14 F15' F13 27.1(12)
F13' F14 F15' C52 -22.7(15)
C51 C50 C53 F18 -0.4(4)
C49 C50 C53 F18 -178.7(3)
C51 C50 C53 F17 -119.7(3)
C49 C50 C53 F17 62.1(4)
C51 C50 C53 F16 118.7(3)
C49 C50 C53 F16 -59.5(4)
C59 C54 C55 C56 1.7(4)
B1 C54 C55 C56 -171.6(3)
C54 C55 C56 C57 -2.0(4)
C54 C55 C56 C60 173.7(3)
C55 C56 C57 C58 0.6(4)
C60 C56 C57 C58 -175.0(3)
C56 C57 C58 C59 0.9(4)
C56 C57 C58 C61 -179.8(3)
C57 C58 C59 C54 -1.1(5)
C61 C58 C59 C54 179.6(3)
C55 C54 C59 C58 -0.2(4)
B1 C54 C59 C58 173.0(3)
C57 C56 C60 F21 -26.1(4)
C55 C56 C60 F21 158.2(3)
C57 C56 C60 F20 -147.3(3)
C55 C56 C60 F20 37.0(4)
C57 C56 C60 F19 94.1(4)
C55 C56 C60 F19 -81.6(4)
C57 C58 C61 F22' -143.1(10)
C59 C58 C61 F22' 36.2(11)
C57 C58 C61 F22 42.8(8)
C59 C58 C61 F22 -137.9(7)
C57 C58 C61 F24' -0.4(8)
C59 C58 C61 F24' 178.9(7)
C57 C58 C61 F24 178.4(6)
C59 C58 C61 F24 -2.3(7)
C57 C58 C61 F23 -71.9(5)
C59 C58 C61 F23 107.4(5)
C57 C58 C61 F23' 106.9(5)
C59 C58 C61 F23' -73.8(6)
F22' C61 F22 F24' 91.8(14)
F24 C61 F22 F24' 126.9(10)
F23 C61 F22 F24' 23.8(10)
F23' C61 F22 F24' 174.4(11)
C58 C61 F22 F24' -94.8(10)
F22' C61 F22 F23' -82.6(11)
F24' C61 F22 F23' -174.4(11)
F24 C61 F22 F23' -47.5(6)
F23 C61 F22 F23' -150.6(5)
C58 C61 F22 F23' 90.8(6)
F22 C61 F23 F22' 124.6(6)
F24' C61 F23 F22' 140.7(8)
F24 C61 F23 F22' 11.7(7)
F23' C61 F23 F22' 71.6(10)
C58 C61 F23 F22' -110.6(6)
F22' C61 F23 F24' -140.7(8)
F22 C61 F23 F24' -16.0(7)
F24 C61 F23 F24' -129.0(6)
F23' C61 F23 F24' -69.1(10)
C58 C61 F23 F24' 108.7(6)
F22 C61 F24 F22' -124.7(11)
F24' C61 F24 F22' -84.7(14)
F23 C61 F24 F22' -19.1(11)
F23' C61 F24 F22' -169.0(12)
C58 C61 F24 F22' 96.8(11)
F22' C61 F24 F23' 169.0(12)
F22 C61 F24 F23' 44.3(6)
F24' C61 F24 F23' 84.3(9)
F23 C61 F24 F23' 149.9(4)
C58 C61 F24 F23' -94.3(5)
F23' F24 F22' C61 -11.8(13)
C61 F24 F22' F23 30.2(17)
F23' F24 F22' F23 18(3)
F22 C61 F22' F24 72.6(15)
F24' C61 F22' F24 117.9(11)
F23 C61 F22' F24 159.1(12)
F23' C61 F22' F24 10.4(12)
C58 C61 F22' F24 -101.0(10)
F22 C61 F22' F23 -86.6(9)
F24' C61 F22' F23 -41.2(8)
F24 C61 F22' F23 -159.1(12)
F23' C61 F22' F23 -148.7(5)
C58 C61 F22' F23 99.9(6)
C61 F23 F22' F24 -33.2(19)
F24' F23 F22' F24 -4(2)
F24' F23 F22' C61 29.6(6)
F24' F22 F23' C61 -8.4(17)
F24' F22 F23' F24 27.4(19)
C61 F22 F23' F24 35.8(4)
F22' C61 F23' F22 125.3(6)
F24' C61 F23' F22 3.5(7)
F24 C61 F23' F22 131.6(6)
F23 C61 F23' F22 63.6(10)
C58 C61 F23' F22 -114.3(4)
F22' C61 F23' F24 -6.3(7)
F22 C61 F23' F24 -131.6(6)
F24' C61 F23' F24 -128.0(6)
F23 C61 F23' F24 -68.0(10)
C58 C61 F23' F24 114.1(4)
F22' F24 F23' F22 -23.4(16)
C61 F24 F23' F22 -35.6(4)
F22' F24 F23' C61 12.3(14)
F23' F22 F24' C61 8.1(16)
C61 F22 F24' F23 -28.0(10)
F23' F22 F24' F23 -20(3)
F22' C61 F24' F22 -113.5(11)
F24 C61 F24' F22 -73.8(12)
F23 C61 F24' F22 -154.4(11)
F23' C61 F24' F22 -5.0(10)
C58 C61 F24' F22 104.8(9)
F22' C61 F24' F23 41.0(9)
F22 C61 F24' F23 154.4(11)
F24 C61 F24' F23 80.7(8)
F23' C61 F24' F23 149.5(5)
C58 C61 F24' F23 -100.8(5)
F22' F23 F24' F22 0.7(16)
C61 F23 F24' F22 29.4(12)
F22' F23 F24' C61 -28.7(6)
C59 C54 B1 C30 144.3(3)
C55 C54 B1 C30 -42.9(3)
C59 C54 B1 C46 24.4(4)
C55 C54 B1 C46 -162.8(3)
C59 C54 B1 C38 -96.1(3)
C55 C54 B1 C38 76.7(3)
C35 C30 B1 C54 137.9(3)
C31 C30 B1 C54 -45.4(4)
C35 C30 B1 C46 -101.6(3)
C31 C30 B1 C46 75.1(3)
C35 C30 B1 C38 19.5(4)
C31 C30 B1 C38 -163.9(3)
C47 C46 B1 C54 -89.8(3)
C51 C46 B1 C54 88.9(3)
C47 C46 B1 C30 149.6(3)
C51 C46 B1 C30 -31.8(4)
C47 C46 B1 C38 29.1(4)
C51 C46 B1 C38 -152.3(3)
C43 C38 B1 C54 -19.7(4)
C39 C38 B1 C54 163.2(3)
C43 C38 B1 C30 100.2(3)
C39 C38 B1 C30 -76.9(3)
C43 C38 B1 C46 -139.8(3)
C39 C38 B1 C46 43.1(4)
